data_4128574
loop_
_publ_author_name
'Lavendomme, Roy'
'Ronson, Tanya K.'
'Nitschke, Jonathan R.'

_publ_section_title
;
 Metal and Organic Templates Together Control the Size of Covalent
 Macrocycles and Cages.
;
_journal_issue 30
_journal_name_full 'Journal of the American Chemical Society'
_journal_page_first 12147
_journal_page_last 12158
_journal_paper_doi 10.1021/jacs.9b06182
_journal_volume 141
_journal_year 2019
_chemical_formula_moiety 'C84 H64 N16 Pd4, 8(As F6), 4(C2 H3 N), 2(H2 O)'
_chemical_formula_sum 'C92 H80 As8 F48 N20 O2 Pd4'
_chemical_formula_weight 3434.72
_space_group_crystal_system monoclinic
_space_group_IT_number 15
_space_group_name_Hall '-C 2yc'
_space_group_name_H-M_alt 'C 1 2/c 1'
_atom_sites_solution_hydrogens geom
_audit_creation_method SHELXL-2014/7
_cell_angle_alpha 90
_cell_angle_beta 132.39(3)
_cell_angle_gamma 90
_cell_formula_units_Z 4
_cell_length_a 52.893(11)
_cell_length_b 8.1609(16)
_cell_length_c 38.856(8)
_cell_measurement_reflns_used 5773
_cell_measurement_temperature 100(2)
_cell_measurement_theta_max 21.2707220821
_cell_measurement_theta_min 1.0084965013
_cell_volume 12388(7)
_computing_cell_refinement
;
DIALS 2theta refinement, DIALS 1.7.1-g93fc14f4-release
;
_computing_data_collection 'Diamond GDA'
_computing_data_reduction
;
aimless (Evans, P. R. and Murshudov, G. N., 2013)
ccp4 (Winn, M. D. et al., 2011)
DIALS 1.7.1-g93fc14f4-release
pointless (Evans, P., 2006)
XIA2 0.5.432-ga4ad5612-dials-1.7 (Winter, G., 2010)
;
_computing_structure_refinement 'SHELXL-2014/7 (Sheldrick, 2014)'
_computing_structure_solution 'SHELXT 2014/5 (Sheldrick, 2014)'
_diffrn_ambient_temperature 100(2)
_diffrn_detector 'Photon counting pixel array'
_diffrn_measured_fraction_theta_full 0.997
_diffrn_measured_fraction_theta_max 0.997
_diffrn_measurement_device 'Fixed \c 3-circle diffractometer'
_diffrn_measurement_device_type 'Fluid Film Devices'
_diffrn_measurement_method 'shutterless scans'
_diffrn_measurement_specimen_support 'MiTeGen MicroMount'
_diffrn_radiation_monochromator 'Silicon 111'
_diffrn_radiation_source 'Diamond Light Source Beamline I19-1'
_diffrn_radiation_type Synchrotron
_diffrn_radiation_wavelength 0.6889
_diffrn_reflns_av_R_equivalents 0.1255
_diffrn_reflns_av_unetI/netI 0.0960
_diffrn_reflns_Laue_measured_fraction_full 0.997
_diffrn_reflns_Laue_measured_fraction_max 0.997
_diffrn_reflns_limit_h_max 54
_diffrn_reflns_limit_h_min -54
_diffrn_reflns_limit_k_max 8
_diffrn_reflns_limit_k_min -8
_diffrn_reflns_limit_l_max 39
_diffrn_reflns_limit_l_min -40
_diffrn_reflns_number 31246
_diffrn_reflns_point_group_measured_fraction_full 0.997
_diffrn_reflns_point_group_measured_fraction_max 0.997
_diffrn_reflns_theta_full 20.799
_diffrn_reflns_theta_max 20.799
_diffrn_reflns_theta_min 1.010
_diffrn_standards_decay_% 0
_diffrn_standards_interval_count 0
_diffrn_standards_number 0
_exptl_absorpt_coefficient_mu 2.580
_exptl_absorpt_correction_T_max 1.0
_exptl_absorpt_correction_T_min 0.987469601804
_exptl_absorpt_correction_type empirical
_exptl_absorpt_process_details
;
CCP4 7.0.048: AIMLESS, version 0.5.32 : 29/03/17
Scaling & analysis of unmerged intensities, absorption correction using spherical harmonics
;
_exptl_crystal_colour yellow
_exptl_crystal_density_diffrn 1.842
_exptl_crystal_description block
_exptl_crystal_F_000 6672
_exptl_crystal_size_max 0.050
_exptl_crystal_size_mid 0.050
_exptl_crystal_size_min 0.050
_refine_diff_density_max 1.154
_refine_diff_density_min -0.620
_refine_diff_density_rms 0.143
_refine_ls_extinction_method none
_refine_ls_goodness_of_fit_ref 0.956
_refine_ls_hydrogen_treatment constr
_refine_ls_matrix_type full
_refine_ls_number_parameters 912
_refine_ls_number_reflns 7104
_refine_ls_number_restraints 959
_refine_ls_restrained_S_all 0.954
_refine_ls_R_factor_all 0.1015
_refine_ls_R_factor_gt 0.0772
_refine_ls_shift/su_max 0.001
_refine_ls_shift/su_mean 0.000
_refine_ls_structure_factor_coef Fsqd
_refine_ls_weighting_details 'w=1/[\s^2^(Fo^2^)+(0.1429P)^2^] where P=(Fo^2^+2Fc^2^)/3'
_refine_ls_weighting_scheme calc
_refine_ls_wR_factor_gt 0.1976
_refine_ls_wR_factor_ref 0.2137
_reflns_Friedel_coverage 0.000
_reflns_number_gt 4456
_reflns_number_total 7104
_reflns_threshold_expression 'I > 2\s(I)'
_cod_data_source_file ja9b06182_si_002.cif
_cod_data_source_block rl2118
_cod_original_cell_volume 12388(6)
_cod_original_sg_symbol_H-M 'C 2/c'
_cod_database_code 4128574
_shelx_shelxl_version_number 2014/7
_shelx_space_group_comment
;
The symmetry employed for this shelxl refinement is uniquely defined
by the following loop, which should always be used as a source of
symmetry information in preference to the above space-group names.
They are only intended as comments.
;
_shelx_estimated_absorpt_t_min 0.882
_shelx_estimated_absorpt_t_max 0.882

loop_
_space_group_symop_operation_xyz
'x, y, z'
'-x, y, -z+1/2'
'x+1/2, y+1/2, z'
'-x+1/2, y+1/2, -z+1/2'
'-x, -y, -z'
'x, -y, z-1/2'
'-x+1/2, -y+1/2, -z'
'x+1/2, -y+1/2, z-1/2'

loop_
_atom_site_label
_atom_site_type_symbol
_atom_site_fract_x
_atom_site_fract_y
_atom_site_fract_z
_atom_site_U_iso_or_equiv
_atom_site_adp_type
_atom_site_occupancy
_atom_site_site_symmetry_order
_atom_site_calc_flag
_atom_site_refinement_flags_posn
_atom_site_refinement_flags_adp
_atom_site_refinement_flags_occupancy
_atom_site_disorder_assembly
_atom_site_disorder_group
Pd1 Pd 0.38903(2) 0.15987(12) 0.84635(3) 0.0916(4) Uani 1 1 d . . . . .
Pd2 Pd 0.31130(2) 0.08366(11) 0.46980(3) 0.0842(4) Uani 1 1 d . . . . .
N1 N 0.4294(3) 0.1721(11) 0.9169(3) 0.094(3) Uani 1 1 d . U . . .
N2 N 0.3659(3) 0.2356(12) 0.8656(3) 0.093(2) Uani 1 1 d . U . . .
N3 N 0.3402(2) 0.1914(11) 0.7819(3) 0.094(2) Uani 1 1 d . U . . .
N4 N 0.2773(2) 0.0678(11) 0.4794(3) 0.083(2) Uani 1 1 d . U . . .
N5 N 0.2702(2) 0.0229(11) 0.4082(3) 0.087(2) Uani 1 1 d . U . . .
N6 N 0.3297(3) 0.0687(11) 0.4374(3) 0.092(2) Uani 1 1 d . U . . .
C1 C 0.4205(3) 0.2266(15) 0.9390(4) 0.103(3) Uani 1 1 d . U . . .
H1 H 0.4370 0.2439 0.9717 0.124 Uiso 1 1 calc R U . . .
C2 C 0.3845(3) 0.2596(15) 0.9114(4) 0.100(3) Uani 1 1 d . U . . .
C3 C 0.3693(3) 0.3222(15) 0.9270(4) 0.103(3) Uani 1 1 d . U . . .
H3 H 0.3821 0.3417 0.9591 0.124 Uiso 1 1 calc R U . . .
C4 C 0.3350(4) 0.3543(17) 0.8938(5) 0.111(4) Uani 1 1 d . U . . .
H4 H 0.3240 0.3988 0.9034 0.133 Uiso 1 1 calc R U . . .
C5 C 0.3154(3) 0.3249(16) 0.8466(4) 0.105(3) Uani 1 1 d . U . . .
H5 H 0.2915 0.3448 0.8243 0.127 Uiso 1 1 calc R U . . .
C6 C 0.3327(4) 0.2646(15) 0.8336(4) 0.097(3) Uani 1 1 d . U . . .
C7 C 0.3187(3) 0.2414(15) 0.7860(4) 0.100(3) Uani 1 1 d . U . . .
H7 H 0.2953 0.2615 0.7595 0.120 Uiso 1 1 calc R U . . .
C8 C 0.3301(3) 0.1749(13) 0.7388(4) 0.088(3) Uani 1 1 d . U . . .
C9 C 0.2990(3) 0.1015(15) 0.7016(4) 0.097(3) Uani 1 1 d . U . . .
H9 H 0.2842 0.0623 0.7055 0.117 Uiso 1 1 calc R U . . .
C10 C 0.2899(3) 0.0860(14) 0.6587(4) 0.098(3) Uani 1 1 d . U . . .
H10 H 0.2686 0.0373 0.6333 0.118 Uiso 1 1 calc R U . . .
C11 C 0.3117(3) 0.1414(14) 0.6527(4) 0.091(3) Uani 1 1 d . U . . .
C12 C 0.3420(3) 0.2154(14) 0.6905(4) 0.090(3) Uani 1 1 d . U . . .
H12 H 0.3568 0.2547 0.6865 0.108 Uiso 1 1 calc R U . . .
C13 C 0.3519(3) 0.2353(14) 0.7325(4) 0.091(3) Uani 1 1 d . U . . .
H13 H 0.3728 0.2884 0.7572 0.109 Uiso 1 1 calc R U . . .
C14 C 0.3026(3) 0.1241(14) 0.6072(4) 0.087(3) Uani 1 1 d . U . . .
C15 C 0.3140(3) 0.2346(14) 0.5932(4) 0.087(3) Uani 1 1 d . U . . .
H15 H 0.3280 0.3244 0.6127 0.104 Uiso 1 1 calc R U . . .
C16 C 0.3052(3) 0.2145(13) 0.5511(4) 0.086(3) Uani 1 1 d . U . . .
H16 H 0.3132 0.2916 0.5419 0.103 Uiso 1 1 calc R U . . .
C17 C 0.2854(3) 0.0868(14) 0.5222(4) 0.086(3) Uani 1 1 d . U . . .
C18 C 0.2740(3) -0.0220(13) 0.5355(4) 0.089(3) Uani 1 1 d . U . . .
H18 H 0.2603 -0.1118 0.5156 0.107 Uiso 1 1 calc R U . . .
C19 C 0.2820(3) -0.0051(15) 0.5773(4) 0.099(3) Uani 1 1 d . U . . .
H19 H 0.2734 -0.0819 0.5856 0.119 Uiso 1 1 calc R U . . .
C20 C 0.2483(3) 0.0161(14) 0.4436(4) 0.090(3) Uani 1 1 d . U . . .
H20 H 0.2310 -0.0074 0.4443 0.108 Uiso 1 1 calc R U . . .
C21 C 0.2418(3) -0.0071(13) 0.4002(4) 0.086(3) Uani 1 1 d . U . . .
C22 C 0.2118(3) -0.0569(16) 0.3563(4) 0.105(3) Uani 1 1 d . U . . .
H22 H 0.1914 -0.0778 0.3502 0.126 Uiso 1 1 calc R U . . .
C23 C 0.2129(3) -0.0753(16) 0.3211(4) 0.107(3) Uani 1 1 d . U . . .
H23 H 0.1933 -0.1127 0.2910 0.128 Uiso 1 1 calc R U . . .
C24 C 0.2426(3) -0.0386(15) 0.3307(4) 0.105(3) Uani 1 1 d . U . . .
H24 H 0.2428 -0.0434 0.3066 0.126 Uiso 1 1 calc R U . . .
C25 C 0.2721(3) 0.0055(14) 0.3756(4) 0.093(3) Uani 1 1 d . U . . .
C26 C 0.3062(3) 0.0329(14) 0.3940(4) 0.093(3) Uani 1 1 d . U . . .
H26 H 0.3112 0.0246 0.3747 0.111 Uiso 1 1 calc R U . . .
C27 C 0.3641(3) 0.0898(14) 0.4578(4) 0.088(3) Uani 1 1 d . U . . .
C28 C 0.3713(3) 0.1791(14) 0.4345(4) 0.099(3) Uani 1 1 d . U . . .
H28 H 0.3534 0.2322 0.4058 0.119 Uiso 1 1 calc R U . . .
C29 C 0.4048(3) 0.1891(15) 0.4538(4) 0.100(3) Uani 1 1 d . U . . .
H29 H 0.4099 0.2494 0.4382 0.120 Uiso 1 1 calc R U . . .
C30 C 0.4308(3) 0.1125(14) 0.4953(4) 0.095(3) Uani 1 1 d . U . . .
C31 C 0.4230(3) 0.0280(15) 0.5188(4) 0.098(3) Uani 1 1 d . U . . .
H31 H 0.4410 -0.0204 0.5483 0.117 Uiso 1 1 calc R U . . .
C32 C 0.3896(3) 0.0150(14) 0.4993(4) 0.092(3) Uani 1 1 d . U . . .
H32 H 0.3844 -0.0459 0.5147 0.111 Uiso 1 1 calc R U . . .
C33 C 0.4673(3) 0.1254(15) 0.5172(4) 0.096(3) Uani 1 1 d . U . . .
C34 C 0.4779(3) 0.2594(15) 0.5080(4) 0.099(3) Uani 1 1 d . U . . .
H34 H 0.4616 0.3406 0.4868 0.119 Uiso 1 1 calc R U . . .
C35 C 0.5120(3) 0.2777(15) 0.5293(4) 0.099(3) Uani 1 1 d . U . . .
H35 H 0.5192 0.3721 0.5237 0.119 Uiso 1 1 calc R U . . .
C36 C 0.5351(3) 0.1550(15) 0.5590(4) 0.093(3) Uani 1 1 d . U . . .
C37 C 0.5246(3) 0.0179(15) 0.5677(4) 0.099(3) Uani 1 1 d . U . . .
H37 H 0.5406 -0.0652 0.5882 0.118 Uiso 1 1 calc R U . . .
C38 C 0.4907(3) 0.0024(15) 0.5465(4) 0.097(3) Uani 1 1 d . U . . .
H38 H 0.4834 -0.0925 0.5520 0.116 Uiso 1 1 calc R U . . .
As1 As 0.41077(6) 0.6103(2) 0.84987(8) 0.1286(8) Uani 0.811(3) 1 d . . P . .
F1 F 0.4019(3) 0.7863(12) 0.8621(4) 0.134(3) Uani 0.811(3) 1 d . . P . .
F2 F 0.4222(3) 0.4281(13) 0.8406(5) 0.166(4) Uani 0.811(3) 1 d . . P . .
F3 F 0.4229(3) 0.5334(12) 0.8984(4) 0.159(4) Uani 0.811(3) 1 d . . P . .
F4 F 0.3727(4) 0.5328(17) 0.8204(6) 0.206(6) Uani 0.811(3) 1 d . . P . .
F5 F 0.4487(4) 0.6850(16) 0.8742(7) 0.227(8) Uani 0.811(3) 1 d . . P . .
F6 F 0.3960(6) 0.6856(16) 0.7986(6) 0.264(10) Uani 0.811(3) 1 d . . P . .
As2 As 0.31530(4) 0.58998(17) 0.47786(5) 0.1031(5) Uani 1 1 d . . . . .
F7 F 0.28927(19) 0.4288(8) 0.4637(3) 0.117(2) Uani 1 1 d . . . . .
F8 F 0.3422(2) 0.5307(9) 0.5346(3) 0.128(2) Uani 1 1 d . . . . .
F9 F 0.2933(2) 0.7111(8) 0.4859(3) 0.118(2) Uani 1 1 d . . . . .
F10 F 0.3362(2) 0.4648(10) 0.4683(3) 0.136(3) Uani 1 1 d . . . . .
F11 F 0.2865(2) 0.6474(10) 0.4201(3) 0.131(3) Uani 1 1 d . . . . .
F12 F 0.3405(2) 0.7458(10) 0.4894(4) 0.160(4) Uani 1 1 d . . . . .
As3 As 0.53640(6) 0.8577(5) 0.84810(7) 0.1522(12) Uani 0.793(3) 1 d . . P . .
F13 F 0.4958(3) 0.8481(17) 0.7943(4) 0.159(4) Uani 0.793(3) 1 d . . P . .
F14 F 0.5215(3) 0.8170(17) 0.8736(4) 0.164(4) Uani 0.793(3) 1 d . . P . .
F15 F 0.5483(3) 0.910(3) 0.8183(4) 0.237(8) Uani 0.793(3) 1 d . . P . .
F16 F 0.5759(3) 0.885(2) 0.8990(4) 0.190(6) Uani 0.793(3) 1 d . . P . .
F17 F 0.5259(4) 1.059(3) 0.8452(6) 0.227(7) Uani 0.793(3) 1 d . . P . .
F18 F 0.5431(4) 0.673(3) 0.8448(5) 0.238(8) Uani 0.793(3) 1 d . . P . .
As4 As 0.29243(6) -0.2310(2) 0.78679(6) 0.1230(7) Uani 0.863(2) 1 d D . P . .
F19 F 0.3070(4) -0.4042(17) 0.7848(6) 0.136(6) Uani 0.423(3) 1 d D U P A 1
F20 F 0.2939(4) -0.3023(16) 0.8288(4) 0.105(5) Uani 0.423(3) 1 d D U P A 1
F21 F 0.2762(5) -0.0493(16) 0.7888(6) 0.172(7) Uani 0.423(3) 1 d D U P A 1
F22 F 0.2881(5) -0.1537(19) 0.7433(5) 0.142(6) Uani 0.423(3) 1 d D U P A 1
F23 F 0.2510(3) -0.301(2) 0.7468(5) 0.156(5) Uani 0.423(3) 1 d D U P A 1
F24 F 0.3307(3) -0.149(2) 0.8258(5) 0.186(9) Uani 0.423(3) 1 d D U P A 1
F19' F 0.2896(6) -0.4250(17) 0.7672(6) 0.134(6) Uani 0.441(3) 1 d D U P A 2
F20' F 0.3278(5) -0.316(3) 0.8388(5) 0.204(9) Uani 0.441(3) 1 d D U P A 2
F21' F 0.3094(6) -0.0521(17) 0.8151(6) 0.137(6) Uani 0.441(3) 1 d D U P A 2
F22' F 0.2642(4) -0.161(2) 0.7327(4) 0.137(6) Uani 0.441(3) 1 d D U P A 2
F23' F 0.2691(6) -0.263(3) 0.7995(8) 0.162(6) Uani 0.441(3) 1 d D U P A 2
F24' F 0.3213(5) -0.200(2) 0.7803(7) 0.175(7) Uani 0.441(3) 1 d D U P A 2
As5 As 0.43845(10) 0.3691(5) 0.73309(13) 0.1421(14) Uani 0.532(3) 1 d . . P . .
F25 F 0.4246(5) 0.341(2) 0.7608(6) 0.163(6) Uani 0.532(3) 1 d . . P . .
F26 F 0.4321(6) 0.173(3) 0.7183(7) 0.180(8) Uani 0.532(3) 1 d . . P . .
F27 F 0.4566(5) 0.376(3) 0.7087(7) 0.181(8) Uani 0.532(3) 1 d . . P . .
F28 F 0.4013(5) 0.389(3) 0.6832(6) 0.187(8) Uani 0.532(3) 1 d . . P . .
F29 F 0.4434(8) 0.546(3) 0.7458(11) 0.243(12) Uani 0.532(3) 1 d . . P . .
F30 F 0.4773(5) 0.322(3) 0.7815(7) 0.212(11) Uani 0.532(3) 1 d . . P . .
O1W O 0.5000 1.0884(15) 0.7500 0.106(3) Uani 1 2 d S T P . .
O2W O 0.5000 0.6385(12) 0.7500 0.081(3) Uani 1 2 d S T P . .
N1S N 0.4128(3) 0.0755(13) 0.8257(3) 0.100(3) Uani 1 1 d . U . . .
C1S C 0.4248(4) 0.0206(19) 0.8133(5) 0.119(4) Uani 1 1 d . U . . .
C2S C 0.4415(5) -0.050(3) 0.7986(7) 0.190(8) Uani 1 1 d . U . . .
H2S1 H 0.4622 0.0127 0.8122 0.284 Uiso 1 1 calc R U . . .
H2S2 H 0.4258 -0.0460 0.7645 0.284 Uiso 1 1 calc R U . . .
H2S3 H 0.4476 -0.1641 0.8090 0.284 Uiso 1 1 calc R U . . .
N2S N 0.3551(3) 0.1598(12) 0.5335(3) 0.093(3) Uani 1 1 d . U . . .
C3S C 0.3781(4) 0.2166(18) 0.5647(5) 0.111(4) Uani 1 1 d . U . . .
C4S C 0.4073(4) 0.308(2) 0.6039(6) 0.188(8) Uani 1 1 d . U . . .
H4S1 H 0.4057 0.4214 0.5945 0.282 Uiso 1 1 calc R U . . .
H4S2 H 0.4283 0.2580 0.6144 0.282 Uiso 1 1 calc R U . . .
H4S3 H 0.4076 0.3058 0.6293 0.282 Uiso 1 1 calc R U . . .
N3S N 0.5480(4) 0.5924(16) 0.9652(4) 0.143(4) Uani 1 1 d . U . . .
C5S C 0.5287(5) 0.524(2) 0.9296(6) 0.145(5) Uani 1 1 d . U . . .
C6S C 0.5041(5) 0.432(2) 0.8866(6) 0.170(7) Uani 1 1 d . U . . .
H6S1 H 0.5090 0.3146 0.8930 0.256 Uiso 1 1 calc R U . . .
H6S2 H 0.5060 0.4655 0.8641 0.256 Uiso 1 1 calc R U . . .
H6S3 H 0.4809 0.4542 0.8736 0.256 Uiso 1 1 calc R U . . .
C8S C 0.3691(5) 0.821(2) 0.6138(7) 0.177(7) Uani 1 1 d . U . . .
H8S1 H 0.3668 0.7944 0.5873 0.266 Uiso 1 1 calc R U . . .
H8S2 H 0.3930 0.8092 0.6428 0.266 Uiso 1 1 calc R U . . .
H8S3 H 0.3616 0.9344 0.6109 0.266 Uiso 1 1 calc R U . . .
C7S C 0.3493(5) 0.718(2) 0.6144(7) 0.157(6) Uani 1 1 d . U . . .
N4S N 0.3270(4) 0.6357(16) 0.6050(6) 0.161(5) Uani 1 1 d . U . . .

loop_
_atom_site_aniso_label
_atom_site_aniso_U_11
_atom_site_aniso_U_22
_atom_site_aniso_U_33
_atom_site_aniso_U_23
_atom_site_aniso_U_13
_atom_site_aniso_U_12
Pd1 0.1138(8) 0.1082(7) 0.0876(7) -0.0023(5) 0.0820(6) -0.0013(5)
Pd2 0.1072(7) 0.0904(6) 0.0803(6) 0.0006(4) 0.0733(6) 0.0005(5)
N1 0.120(7) 0.111(7) 0.085(6) -0.004(5) 0.082(6) -0.007(5)
N2 0.122(6) 0.105(6) 0.096(5) 0.002(4) 0.090(5) 0.002(5)
N3 0.113(6) 0.110(7) 0.086(5) -0.009(4) 0.078(5) -0.011(5)
N4 0.098(6) 0.090(6) 0.081(4) -0.004(4) 0.068(4) -0.003(4)
N5 0.099(5) 0.103(6) 0.070(4) 0.002(4) 0.061(4) 0.002(4)
N6 0.117(5) 0.104(6) 0.088(5) 0.007(4) 0.082(5) 0.002(4)
C1 0.128(7) 0.120(8) 0.099(6) -0.005(6) 0.091(6) -0.008(6)
C2 0.129(6) 0.116(8) 0.099(6) 0.003(5) 0.094(5) -0.002(5)
C3 0.128(7) 0.124(9) 0.098(6) 0.001(6) 0.093(6) 0.000(6)
C4 0.122(7) 0.153(10) 0.105(6) 0.003(6) 0.096(6) 0.000(7)
C5 0.117(7) 0.135(9) 0.102(6) 0.003(6) 0.089(6) 0.003(6)
C6 0.124(6) 0.108(8) 0.098(5) 0.002(5) 0.091(5) -0.002(6)
C7 0.120(7) 0.112(8) 0.105(6) -0.003(5) 0.091(6) -0.007(6)
C8 0.113(6) 0.092(7) 0.086(5) 0.004(5) 0.078(5) 0.001(5)
C9 0.118(7) 0.114(8) 0.095(5) -0.001(5) 0.085(5) -0.007(6)
C10 0.116(7) 0.113(8) 0.090(6) -0.008(5) 0.080(6) -0.018(6)
C11 0.114(7) 0.098(7) 0.091(5) -0.005(5) 0.081(5) -0.007(5)
C12 0.104(6) 0.106(7) 0.088(5) -0.001(5) 0.076(5) -0.006(5)
C13 0.112(7) 0.104(7) 0.087(6) 0.000(5) 0.079(6) -0.003(5)
C14 0.108(7) 0.096(6) 0.085(5) -0.001(4) 0.076(5) 0.000(5)
C15 0.102(7) 0.093(6) 0.084(6) -0.004(5) 0.071(6) -0.009(5)
C16 0.108(7) 0.089(6) 0.084(5) 0.005(4) 0.074(5) -0.002(5)
C17 0.103(7) 0.095(6) 0.082(5) -0.001(4) 0.071(5) -0.001(5)
C18 0.109(7) 0.088(6) 0.093(6) -0.009(5) 0.077(6) -0.007(5)
C19 0.120(8) 0.111(7) 0.094(6) -0.008(5) 0.084(6) -0.010(6)
C20 0.101(6) 0.102(8) 0.084(5) -0.004(5) 0.069(5) -0.002(5)
C21 0.098(6) 0.086(7) 0.078(5) 0.005(4) 0.061(5) 0.007(5)
C22 0.102(6) 0.131(9) 0.079(5) 0.003(5) 0.060(5) 0.004(6)
C23 0.115(7) 0.122(9) 0.086(6) -0.009(6) 0.069(6) -0.006(6)
C24 0.118(7) 0.124(9) 0.084(6) 0.004(5) 0.073(5) 0.006(6)
C25 0.119(6) 0.093(7) 0.085(5) 0.007(5) 0.076(5) 0.007(5)
C26 0.122(6) 0.097(7) 0.086(5) 0.002(5) 0.081(5) 0.003(5)
C27 0.112(6) 0.100(7) 0.078(5) -0.003(4) 0.075(5) -0.005(5)
C28 0.110(6) 0.114(8) 0.090(6) 0.012(5) 0.075(6) 0.003(6)
C29 0.118(6) 0.119(8) 0.092(6) 0.014(5) 0.082(5) 0.004(6)
C30 0.122(6) 0.108(7) 0.085(5) 0.003(5) 0.082(5) 0.001(5)
C31 0.119(6) 0.118(8) 0.083(6) 0.004(5) 0.079(6) 0.000(6)
C32 0.115(6) 0.101(7) 0.091(6) 0.004(5) 0.081(5) 0.002(5)
C33 0.123(6) 0.109(7) 0.080(6) 0.001(5) 0.078(5) -0.002(5)
C34 0.124(7) 0.109(7) 0.102(7) 0.011(5) 0.092(6) 0.008(5)
C35 0.126(7) 0.105(7) 0.107(7) 0.009(5) 0.095(6) 0.004(5)
C36 0.114(7) 0.113(7) 0.082(6) -0.003(5) 0.078(6) -0.002(5)
C37 0.118(7) 0.103(7) 0.092(7) -0.002(5) 0.077(6) -0.001(5)
C38 0.115(6) 0.106(7) 0.087(6) 0.001(5) 0.075(6) -0.001(5)
As1 0.200(2) 0.1029(13) 0.1538(17) -0.0216(11) 0.1480(18) -0.0258(12)
F1 0.182(9) 0.121(7) 0.156(8) 0.010(6) 0.137(8) 0.002(6)
F2 0.250(12) 0.127(8) 0.239(12) -0.053(7) 0.213(12) -0.043(7)
F3 0.272(13) 0.108(7) 0.146(8) 0.015(6) 0.161(10) 0.030(7)
F4 0.178(11) 0.147(11) 0.257(16) 0.013(10) 0.132(12) 0.005(9)
F5 0.222(13) 0.167(11) 0.40(2) -0.123(13) 0.253(17) -0.079(10)
F6 0.52(3) 0.128(10) 0.228(15) -0.043(9) 0.28(2) -0.044(13)
As2 0.1352(11) 0.1008(9) 0.1237(11) 0.0168(7) 0.1076(10) 0.0090(7)
F7 0.154(6) 0.103(5) 0.141(6) 0.008(4) 0.118(5) 0.000(4)
F8 0.179(7) 0.105(5) 0.119(5) 0.001(4) 0.108(6) -0.001(5)
F9 0.166(6) 0.094(5) 0.156(6) -0.001(4) 0.133(6) 0.004(4)
F10 0.189(7) 0.141(6) 0.165(7) 0.048(5) 0.154(7) 0.043(5)
F11 0.169(7) 0.142(6) 0.127(6) 0.045(5) 0.118(6) 0.036(5)
F12 0.144(7) 0.111(6) 0.243(10) 0.052(6) 0.137(7) 0.005(5)
As3 0.1267(18) 0.270(4) 0.0947(15) -0.0269(16) 0.0886(15) -0.0193(18)
F13 0.145(9) 0.249(13) 0.107(7) -0.025(7) 0.095(7) -0.025(8)
F14 0.160(9) 0.247(14) 0.126(8) 0.010(8) 0.112(8) -0.006(8)
F15 0.174(11) 0.47(3) 0.131(10) 0.024(12) 0.131(10) -0.001(13)
F16 0.132(9) 0.352(19) 0.114(8) -0.050(9) 0.094(8) -0.018(9)
F17 0.172(13) 0.30(2) 0.215(16) 0.035(14) 0.133(13) -0.009(13)
F18 0.214(15) 0.31(2) 0.140(12) -0.044(12) 0.099(12) 0.019(14)
As4 0.1943(19) 0.1125(12) 0.0951(12) -0.0158(9) 0.1109(14) -0.0205(11)
F19 0.141(12) 0.164(11) 0.104(11) 0.031(9) 0.083(10) 0.045(10)
F20 0.132(12) 0.112(10) 0.067(8) -0.005(7) 0.066(9) -0.010(9)
F21 0.231(15) 0.162(12) 0.142(12) -0.005(10) 0.134(12) 0.025(13)
F22 0.207(15) 0.158(12) 0.096(10) -0.009(9) 0.116(10) -0.015(13)
F23 0.151(11) 0.197(12) 0.132(10) -0.009(9) 0.101(9) -0.005(9)
F24 0.195(13) 0.173(13) 0.138(11) 0.023(11) 0.091(11) -0.030(11)
F19' 0.171(14) 0.135(10) 0.091(10) -0.007(8) 0.086(10) 0.029(10)
F20' 0.212(13) 0.152(11) 0.117(10) 0.013(9) 0.058(11) -0.005(11)
F21' 0.227(14) 0.133(11) 0.107(10) 0.009(9) 0.135(10) -0.028(11)
F22' 0.145(12) 0.156(12) 0.127(10) 0.002(9) 0.099(10) 0.008(11)
F23' 0.180(12) 0.190(12) 0.154(11) -0.002(10) 0.128(10) -0.025(11)
F24' 0.166(12) 0.158(11) 0.137(11) -0.016(10) 0.077(10) 0.033(10)
As5 0.151(3) 0.188(4) 0.128(3) -0.012(2) 0.111(3) -0.036(2)
F25 0.170(15) 0.215(18) 0.179(15) -0.001(13) 0.147(14) -0.004(12)
F26 0.24(2) 0.20(2) 0.170(16) -0.032(14) 0.170(17) -0.061(16)
F27 0.206(18) 0.214(18) 0.217(19) -0.030(15) 0.180(17) -0.064(14)
F28 0.127(13) 0.31(3) 0.126(14) 0.019(14) 0.087(13) -0.018(14)
F29 0.36(3) 0.20(2) 0.32(3) 0.04(2) 0.29(3) 0.09(2)
F30 0.169(17) 0.37(3) 0.160(17) -0.056(18) 0.136(17) -0.034(18)
O1W 0.123(9) 0.145(9) 0.084(7) 0.000 0.084(7) 0.000
O2W 0.086(6) 0.123(8) 0.060(5) 0.000 0.060(5) 0.000
N1S 0.111(7) 0.127(8) 0.083(6) 0.014(5) 0.073(6) 0.012(6)
C1S 0.134(10) 0.154(11) 0.106(9) 0.013(8) 0.096(8) 0.019(8)
C2S 0.248(19) 0.212(18) 0.237(18) 0.021(14) 0.215(18) 0.047(15)
N2S 0.103(7) 0.114(7) 0.076(6) -0.008(5) 0.067(6) -0.001(5)
C3S 0.111(9) 0.123(10) 0.085(7) -0.015(6) 0.060(7) 0.007(7)
C4S 0.137(11) 0.187(16) 0.129(11) -0.051(11) 0.045(9) -0.001(10)
N3S 0.210(12) 0.128(9) 0.113(8) -0.006(6) 0.117(9) -0.024(8)
C5S 0.187(13) 0.148(12) 0.125(9) -0.020(8) 0.116(10) -0.014(9)
C6S 0.224(16) 0.186(16) 0.128(10) -0.036(10) 0.129(11) -0.022(12)
C8S 0.211(16) 0.158(14) 0.231(19) -0.021(13) 0.176(16) -0.050(12)
C7S 0.217(14) 0.099(10) 0.250(18) -0.002(10) 0.195(14) -0.009(9)
N4S 0.213(13) 0.100(9) 0.258(15) 0.000(9) 0.194(13) -0.003(8)

loop_
_atom_type_symbol
_atom_type_description
_atom_type_scat_dispersion_real
_atom_type_scat_dispersion_imag
_atom_type_scat_source
C C 0.0032 0.0016 'International Tables Vol C Tables 4.2.6.8 and 6.1.1.4'
H H 0.0000 0.0000 'International Tables Vol C Tables 4.2.6.8 and 6.1.1.4'
N N 0.0061 0.0032 'International Tables Vol C Tables 4.2.6.8 and 6.1.1.4'
O O 0.0106 0.0058 'International Tables Vol C Tables 4.2.6.8 and 6.1.1.4'
F F 0.0168 0.0099 'International Tables Vol C Tables 4.2.6.8 and 6.1.1.4'
Pd Pd -1.0617 0.9685 'International Tables Vol C Tables 4.2.6.8 and 6.1.1.4'
As As 0.1095 1.9130 'International Tables Vol C Tables 4.2.6.8 and 6.1.1.4'

loop_
_geom_angle_atom_site_label_1
_geom_angle_atom_site_label_2
_geom_angle_atom_site_label_3
_geom_angle
_geom_angle_site_symmetry_1
_geom_angle_site_symmetry_3
N2 Pd1 N1S 178.7(4) . .
N2 Pd1 N1 79.9(4) . .
N1S Pd1 N1 100.5(4) . .
N2 Pd1 N3 80.1(4) . .
N1S Pd1 N3 99.5(4) . .
N1 Pd1 N3 159.6(4) . .
N5 Pd2 N2S 176.6(4) . .
N5 Pd2 N6 79.9(4) . .
N2S Pd2 N6 98.2(4) . .
N5 Pd2 N4 79.5(3) . .
N2S Pd2 N4 102.3(3) . .
N6 Pd2 N4 159.4(4) . .
C1 N1 C36 119.8(10) . 2_656
C1 N1 Pd1 112.7(9) . .
C36 N1 Pd1 126.5(6) 2_656 .
C6 N2 C2 123.0(9) . .
C6 N2 Pd1 118.9(7) . .
C2 N2 Pd1 118.1(8) . .
C7 N3 C8 121.4(10) . .
C7 N3 Pd1 111.5(7) . .
C8 N3 Pd1 126.9(8) . .
C20 N4 C17 120.5(9) . .
C20 N4 Pd2 112.5(7) . .
C17 N4 Pd2 126.4(7) . .
C21 N5 C25 123.3(10) . .
C21 N5 Pd2 119.1(7) . .
C25 N5 Pd2 117.6(8) . .
C26 N6 C27 120.0(9) . .
C26 N6 Pd2 112.5(8) . .
C27 N6 Pd2 127.5(7) . .
N1 C1 C2 117.0(11) . .
N1 C1 H1 121.5 . .
C2 C1 H1 121.5 . .
N2 C2 C3 120.4(12) . .
N2 C2 C1 112.2(10) . .
C3 C2 C1 127.2(11) . .
C4 C3 C2 116.7(11) . .
C4 C3 H3 121.6 . .
C2 C3 H3 121.7 . .
C3 C4 C5 123.0(11) . .
C3 C4 H4 118.5 . .
C5 C4 H4 118.5 . .
C4 C5 C6 116.9(12) . .
C4 C5 H5 121.6 . .
C6 C5 H5 121.6 . .
N2 C6 C5 119.9(11) . .
N2 C6 C7 112.8(10) . .
C5 C6 C7 127.0(13) . .
N3 C7 C6 116.7(12) . .
N3 C7 H7 121.7 . .
C6 C7 H7 121.7 . .
N3 C8 C9 121.3(10) . .
N3 C8 C13 118.8(11) . .
C9 C8 C13 119.9(10) . .
C10 C9 C8 119.6(10) . .
C10 C9 H9 120.2 . .
C8 C9 H9 120.2 . .
C9 C10 C11 120.7(11) . .
C9 C10 H10 119.6 . .
C11 C10 H10 119.6 . .
C12 C11 C10 117.4(9) . .
C12 C11 C14 121.0(9) . .
C10 C11 C14 121.6(10) . .
C13 C12 C11 124.3(10) . .
C13 C12 H12 117.9 . .
C11 C12 H12 117.9 . .
C12 C13 C8 118.0(11) . .
C12 C13 H13 121.0 . .
C8 C13 H13 121.0 . .
C15 C14 C19 117.7(9) . .
C15 C14 C11 121.8(10) . .
C19 C14 C11 120.5(9) . .
C16 C15 C14 120.3(10) . .
C16 C15 H15 119.9 . .
C14 C15 H15 119.9 . .
C17 C16 C15 121.6(10) . .
C17 C16 H16 119.2 . .
C15 C16 H16 119.2 . .
C18 C17 C16 118.9(9) . .
C18 C17 N4 120.9(10) . .
C16 C17 N4 120.1(9) . .
C17 C18 C19 121.2(11) . .
C17 C18 H18 119.4 . .
C19 C18 H18 119.4 . .
C18 C19 C14 120.3(10) . .
C18 C19 H19 119.8 . .
C14 C19 H19 119.8 . .
N4 C20 C21 118.1(10) . .
N4 C20 H20 121.0 . .
C21 C20 H20 121.0 . .
N5 C21 C22 120.6(9) . .
N5 C21 C20 110.5(10) . .
C22 C21 C20 128.9(11) . .
C21 C22 C23 117.4(11) . .
C21 C22 H22 121.3 . .
C23 C22 H22 121.3 . .
C24 C23 C22 119.7(12) . .
C24 C23 H23 120.1 . .
C22 C23 H23 120.1 . .
C23 C24 C25 120.4(11) . .
C23 C24 H24 119.8 . .
C25 C24 H24 119.8 . .
N5 C25 C24 118.4(11) . .
N5 C25 C26 112.3(10) . .
C24 C25 C26 129.3(10) . .
N6 C26 C25 117.6(9) . .
N6 C26 H26 121.2 . .
C25 C26 H26 121.2 . .
C32 C27 C28 120.9(11) . .
C32 C27 N6 118.7(9) . .
C28 C27 N6 120.3(10) . .
C29 C28 C27 119.1(11) . .
C29 C28 H28 120.4 . .
C27 C28 H28 120.4 . .
C30 C29 C28 120.7(10) . .
C30 C29 H29 119.6 . .
C28 C29 H29 119.6 . .
C29 C30 C31 119.1(11) . .
C29 C30 C33 121.4(10) . .
C31 C30 C33 119.4(11) . .
C32 C31 C30 120.4(11) . .
C32 C31 H31 119.8 . .
C30 C31 H31 119.8 . .
C27 C32 C31 119.7(10) . .
C27 C32 H32 120.1 . .
C31 C32 H32 120.1 . .
C34 C33 C38 119.3(12) . .
C34 C33 C30 120.0(11) . .
C38 C33 C30 120.7(11) . .
C33 C34 C35 121.2(12) . .
C33 C34 H34 119.4 . .
C35 C34 H34 119.4 . .
C36 C35 C34 118.5(11) . .
C36 C35 H35 120.7 . .
C34 C35 H35 120.7 . .
C35 C36 C37 120.7(12) . .
C35 C36 N1 120.3(11) . 2_656
C37 C36 N1 118.9(11) . 2_656
C38 C37 C36 120.0(12) . .
C38 C37 H37 120.0 . .
C36 C37 H37 120.0 . .
C37 C38 C33 120.2(12) . .
C37 C38 H38 119.9 . .
C33 C38 H38 119.9 . .
F4 As1 F5 173.1(9) . .
F4 As1 F3 90.0(7) . .
F5 As1 F3 95.8(9) . .
F4 As1 F1 94.8(6) . .
F5 As1 F1 89.2(5) . .
F3 As1 F1 88.2(5) . .
F4 As1 F6 86.7(10) . .
F5 As1 F6 87.6(10) . .
F3 As1 F6 176.6(10) . .
F1 As1 F6 91.6(6) . .
F4 As1 F2 87.6(7) . .
F5 As1 F2 88.7(6) . .
F3 As1 F2 89.4(5) . .
F1 As1 F2 176.6(7) . .
F6 As1 F2 90.9(7) . .
F12 As2 F8 92.8(4) . .
F12 As2 F7 177.2(4) . .
F8 As2 F7 89.2(4) . .
F12 As2 F9 91.6(4) . .
F8 As2 F9 90.2(4) . .
F7 As2 F9 90.2(3) . .
F12 As2 F10 89.9(4) . .
F8 As2 F10 90.8(4) . .
F7 As2 F10 88.2(4) . .
F9 As2 F10 178.1(4) . .
F12 As2 F11 89.3(5) . .
F8 As2 F11 177.3(4) . .
F7 As2 F11 88.7(4) . .
F9 As2 F11 88.2(4) . .
F10 As2 F11 90.8(4) . .
F18 As3 F16 93.0(8) . .
F18 As3 F14 94.7(9) . .
F16 As3 F14 92.1(5) . .
F18 As3 F15 88.6(10) . .
F16 As3 F15 91.9(6) . .
F14 As3 F15 174.7(7) . .
F18 As3 F17 173.8(8) . .
F16 As3 F17 92.4(8) . .
F14 As3 F17 88.1(7) . .
F15 As3 F17 88.3(9) . .
F18 As3 F13 91.3(7) . .
F16 As3 F13 174.7(8) . .
F14 As3 F13 90.6(5) . .
F15 As3 F13 85.2(6) . .
F17 As3 F13 83.1(7) . .
F19 As4 F24 93.9(7) . .
F23' As4 F22' 102.6(10) . .
F19 As4 F22 91.4(6) . .
F24 As4 F22 91.2(6) . .
F23' As4 F21' 96.9(10) . .
F22' As4 F21' 99.1(9) . .
F19 As4 F20 91.9(6) . .
F24 As4 F20 91.3(6) . .
F22 As4 F20 175.7(8) . .
F23' As4 F19' 97.5(11) . .
F22' As4 F19' 91.3(9) . .
F21' As4 F19' 160.0(11) . .
F19 As4 F23 91.5(6) . .
F24 As4 F23 174.6(8) . .
F22 As4 F23 89.4(6) . .
F20 As4 F23 87.7(6) . .
F23' As4 F20' 91.6(11) . .
F22' As4 F20' 164.8(11) . .
F21' As4 F20' 84.4(9) . .
F19' As4 F20' 81.4(9) . .
F23' As4 F24' 173.2(11) . .
F22' As4 F24' 84.0(9) . .
F21' As4 F24' 80.2(9) . .
F19' As4 F24' 83.9(10) . .
F20' As4 F24' 82.1(11) . .
F19 As4 F21 178.8(8) . .
F24 As4 F21 87.1(6) . .
F22 As4 F21 89.3(6) . .
F20 As4 F21 87.4(5) . .
F23 As4 F21 87.5(6) . .
F29 As5 F28 96.0(15) . .
F29 As5 F30 92.5(15) . .
F28 As5 F30 170.8(13) . .
F29 As5 F26 178.9(14) . .
F28 As5 F26 83.1(12) . .
F30 As5 F26 88.5(13) . .
F29 As5 F25 88.6(11) . .
F28 As5 F25 94.6(9) . .
F30 As5 F25 89.1(9) . .
F26 As5 F25 90.8(9) . .
F29 As5 F27 96.3(11) . .
F28 As5 F27 90.9(9) . .
F30 As5 F27 84.7(10) . .
F26 As5 F27 84.4(9) . .
F25 As5 F27 172.2(10) . .
C1S N1S Pd1 175.9(12) . .
N1S C1S C2S 178.2(18) . .
C1S C2S H2S1 109.5 . .
C1S C2S H2S2 109.5 . .
H2S1 C2S H2S2 109.5 . .
C1S C2S H2S3 109.5 . .
H2S1 C2S H2S3 109.5 . .
H2S2 C2S H2S3 109.5 . .
C3S N2S Pd2 171.3(12) . .
N2S C3S C4S 174.3(19) . .
C3S C4S H4S1 109.5 . .
C3S C4S H4S2 109.5 . .
H4S1 C4S H4S2 109.5 . .
C3S C4S H4S3 109.5 . .
H4S1 C4S H4S3 109.5 . .
H4S2 C4S H4S3 109.5 . .
N3S C5S C6S 176.6(18) . .
C5S C6S H6S1 109.5 . .
C5S C6S H6S2 109.5 . .
H6S1 C6S H6S2 109.5 . .
C5S C6S H6S3 109.5 . .
H6S1 C6S H6S3 109.5 . .
H6S2 C6S H6S3 109.5 . .
C7S C8S H8S1 109.5 . .
C7S C8S H8S2 109.5 . .
H8S1 C8S H8S2 109.5 . .
C7S C8S H8S3 109.5 . .
H8S1 C8S H8S3 109.5 . .
H8S2 C8S H8S3 109.5 . .
N4S C7S C8S 166(2) . .

loop_
_geom_bond_atom_site_label_1
_geom_bond_atom_site_label_2
_geom_bond_distance
_geom_bond_site_symmetry_2
Pd1 N2 1.917(8) .
Pd1 N1S 2.013(10) .
Pd1 N1 2.046(10) .
Pd1 N3 2.072(10) .
Pd2 N5 1.920(9) .
Pd2 N2S 2.038(11) .
Pd2 N6 2.047(8) .
Pd2 N4 2.071(8) .
N1 C1 1.302(13) .
N1 C36 1.435(15) 2_656
N2 C6 1.318(14) .
N2 C2 1.346(14) .
N3 C7 1.315(13) .
N3 C8 1.380(13) .
N4 C20 1.262(13) .
N4 C17 1.422(12) .
N5 C21 1.338(13) .
N5 C25 1.342(12) .
N6 C26 1.285(13) .
N6 C27 1.424(14) .
C1 C2 1.448(17) .
C1 H1 0.9500 .
C2 C3 1.392(15) .
C3 C4 1.367(16) .
C3 H3 0.9500 .
C4 C5 1.391(16) .
C4 H4 0.9500 .
C5 C6 1.399(15) .
C5 H5 0.9500 .
C6 C7 1.467(15) .
C7 H7 0.9500 .
C8 C9 1.394(15) .
C8 C13 1.414(14) .
C9 C10 1.394(14) .
C9 H9 0.9500 .
C10 C11 1.395(14) .
C10 H10 0.9500 .
C11 C12 1.385(15) .
C11 C14 1.492(14) .
C12 C13 1.348(14) .
C12 H12 0.9500 .
C13 H13 0.9500 .
C14 C15 1.387(14) .
C14 C19 1.394(15) .
C15 C16 1.375(13) .
C15 H15 0.9500 .
C16 C17 1.363(15) .
C16 H16 0.9500 .
C17 C18 1.353(14) .
C18 C19 1.383(14) .
C18 H18 0.9500 .
C19 H19 0.9500 .
C20 C21 1.488(14) .
C20 H20 0.9500 .
C21 C22 1.395(15) .
C22 C23 1.416(15) .
C22 H22 0.9500 .
C23 C24 1.376(16) .
C23 H23 0.9500 .
C24 C25 1.391(15) .
C24 H24 0.9500 .
C25 C26 1.443(15) .
C26 H26 0.9500 .
C27 C32 1.362(15) .
C27 C28 1.401(14) .
C28 C29 1.385(16) .
C28 H28 0.9500 .
C29 C30 1.375(15) .
C29 H29 0.9500 .
C30 C31 1.408(14) .
C30 C33 1.499(16) .
C31 C32 1.381(15) .
C31 H31 0.9500 .
C32 H32 0.9500 .
C33 C34 1.381(16) .
C33 C38 1.392(16) .
C34 C35 1.397(16) .
C34 H34 0.9500 .
C35 C36 1.387(16) .
C35 H35 0.9500 .
C36 C37 1.390(16) .
C36 N1 1.435(15) 2_656
C37 C38 1.383(15) .
C37 H37 0.9500 .
C38 H38 0.9500 .
As1 F4 1.628(14) .
As1 F5 1.654(12) .
As1 F3 1.654(9) .
As1 F1 1.677(10) .
As1 F6 1.693(15) .
As1 F2 1.731(10) .
As2 F12 1.670(8) .
As2 F8 1.701(7) .
As2 F7 1.705(7) .
As2 F9 1.710(6) .
As2 F10 1.718(7) .
As2 F11 1.724(7) .
As3 F18 1.57(2) .
As3 F16 1.658(12) .
As3 F14 1.663(10) .
As3 F15 1.702(10) .
As3 F17 1.71(2) .
As3 F13 1.714(11) .
As4 F23' 1.630(12) .
As4 F19 1.637(11) .
As4 F24 1.645(12) .
As4 F22' 1.656(12) .
As4 F22 1.670(10) .
As4 F21' 1.678(12) .
As4 F20 1.685(10) .
As4 F19' 1.719(11) .
As4 F23 1.719(11) .
As4 F20' 1.721(13) .
As4 F24' 1.725(13) .
As4 F21 1.739(11) .
As5 F29 1.49(3) .
As5 F28 1.585(18) .
As5 F30 1.64(2) .
As5 F26 1.66(2) .
As5 F25 1.680(14) .
As5 F27 1.746(15) .
N1S C1S 1.118(13) .
C1S C2S 1.456(19) .
C2S H2S1 0.9800 .
C2S H2S2 0.9800 .
C2S H2S3 0.9800 .
N2S C3S 1.082(14) .
C3S C4S 1.44(2) .
C4S H4S1 0.9800 .
C4S H4S2 0.9800 .
C4S H4S3 0.9800 .
N3S C5S 1.167(18) .
C5S C6S 1.45(2) .
C6S H6S1 0.9800 .
C6S H6S2 0.9800 .
C6S H6S3 0.9800 .
C8S C7S 1.35(2) .
C8S H8S1 0.9800 .
C8S H8S2 0.9800 .
C8S H8S3 0.9800 .
C7S N4S 1.179(19) .

loop_
_geom_torsion_atom_site_label_1
_geom_torsion_atom_site_label_2
_geom_torsion_atom_site_label_3
_geom_torsion_atom_site_label_4
_geom_torsion
_geom_torsion_site_symmetry_1
_geom_torsion_site_symmetry_4
C36 N1 C1 C2 172.8(10) 2_656 .
Pd1 N1 C1 C2 3.4(14) . .
C6 N2 C2 C3 -2.0(18) . .
Pd1 N2 C2 C3 176.8(9) . .
C6 N2 C2 C1 -177.1(11) . .
Pd1 N2 C2 C1 1.7(13) . .
N1 C1 C2 N2 -3.4(16) . .
N1 C1 C2 C3 -178.1(12) . .
N2 C2 C3 C4 1.1(18) . .
C1 C2 C3 C4 175.3(12) . .
C2 C3 C4 C5 1(2) . .
C3 C4 C5 C6 -2(2) . .
C2 N2 C6 C5 0.8(18) . .
Pd1 N2 C6 C5 -178.0(9) . .
C2 N2 C6 C7 175.5(10) . .
Pd1 N2 C6 C7 -3.2(14) . .
C4 C5 C6 N2 1.2(18) . .
C4 C5 C6 C7 -172.7(12) . .
C8 N3 C7 C6 -176.2(10) . .
Pd1 N3 C7 C6 0.0(13) . .
N2 C6 C7 N3 2.0(15) . .
C5 C6 C7 N3 176.3(12) . .
C7 N3 C8 C9 -44.3(16) . .
Pd1 N3 C8 C9 140.3(10) . .
C7 N3 C8 C13 135.2(12) . .
Pd1 N3 C8 C13 -40.3(14) . .
N3 C8 C9 C10 -179.6(10) . .
C13 C8 C9 C10 1.0(17) . .
C8 C9 C10 C11 0.8(18) . .
C9 C10 C11 C12 -1.6(17) . .
C9 C10 C11 C14 179.2(11) . .
C10 C11 C12 C13 0.8(18) . .
C14 C11 C12 C13 180.0(11) . .
C11 C12 C13 C8 0.9(18) . .
N3 C8 C13 C12 178.7(10) . .
C9 C8 C13 C12 -1.8(17) . .
C12 C11 C14 C15 -28.8(17) . .
C10 C11 C14 C15 150.3(12) . .
C12 C11 C14 C19 151.4(12) . .
C10 C11 C14 C19 -29.5(17) . .
C19 C14 C15 C16 -0.3(17) . .
C11 C14 C15 C16 179.8(10) . .
C14 C15 C16 C17 -0.3(17) . .
C15 C16 C17 C18 0.3(17) . .
C15 C16 C17 N4 -178.7(10) . .
C20 N4 C17 C18 37.7(16) . .
Pd2 N4 C17 C18 -132.4(9) . .
C20 N4 C17 C16 -143.4(11) . .
Pd2 N4 C17 C16 46.5(14) . .
C16 C17 C18 C19 0.4(17) . .
N4 C17 C18 C19 179.4(10) . .
C17 C18 C19 C14 -1.1(18) . .
C15 C14 C19 C18 1.0(17) . .
C11 C14 C19 C18 -179.1(11) . .
C17 N4 C20 C21 -177.8(9) . .
Pd2 N4 C20 C21 -6.4(13) . .
C25 N5 C21 C22 -0.9(16) . .
Pd2 N5 C21 C22 -177.8(9) . .
C25 N5 C21 C20 177.5(10) . .
Pd2 N5 C21 C20 0.6(12) . .
N4 C20 C21 N5 4.1(14) . .
N4 C20 C21 C22 -177.6(12) . .
N5 C21 C22 C23 0.5(17) . .
C20 C21 C22 C23 -177.6(11) . .
C21 C22 C23 C24 -2.2(18) . .
C22 C23 C24 C25 4.4(19) . .
C21 N5 C25 C24 3.0(16) . .
Pd2 N5 C25 C24 180.0(9) . .
C21 N5 C25 C26 -175.4(10) . .
Pd2 N5 C25 C26 1.5(12) . .
C23 C24 C25 N5 -4.8(18) . .
C23 C24 C25 C26 173.3(12) . .
C27 N6 C26 C25 177.2(10) . .
Pd2 N6 C26 C25 -1.5(13) . .
N5 C25 C26 N6 0.1(15) . .
C24 C25 C26 N6 -178.1(12) . .
C26 N6 C27 C32 -133.2(11) . .
Pd2 N6 C27 C32 45.3(14) . .
C26 N6 C27 C28 43.6(15) . .
Pd2 N6 C27 C28 -137.9(9) . .
C32 C27 C28 C29 0.8(17) . .
N6 C27 C28 C29 -176.0(10) . .
C27 C28 C29 C30 0.0(18) . .
C28 C29 C30 C31 -2.1(18) . .
C28 C29 C30 C33 -178.5(11) . .
C29 C30 C31 C32 3.3(17) . .
C33 C30 C31 C32 179.8(10) . .
C28 C27 C32 C31 0.5(17) . .
N6 C27 C32 C31 177.3(10) . .
C30 C31 C32 C27 -2.5(17) . .
C29 C30 C33 C34 25.9(16) . .
C31 C30 C33 C34 -150.5(11) . .
C29 C30 C33 C38 -153.3(11) . .
C31 C30 C33 C38 30.3(16) . .
C38 C33 C34 C35 -3.2(17) . .
C30 C33 C34 C35 177.6(10) . .
C33 C34 C35 C36 2.2(17) . .
C34 C35 C36 C37 -0.7(16) . .
C34 C35 C36 N1 -177.4(10) . 2_656
C35 C36 C37 C38 0.3(16) . .
N1 C36 C37 C38 177.0(9) 2_656 .
C36 C37 C38 C33 -1.3(16) . .
C34 C33 C38 C37 2.7(16) . .
C30 C33 C38 C37 -178.1(10) . .
